data_4109855
loop_
_publ_author_name
'Zhongliang Zhu'
'Marcin Brynda'
'Robert J. Wright'
'Roland C. Fischer'
'W. Alexander Merrill'
'Eric Rivard'
'Robert Wolf'
'James C. Fettinger'
'Marilyn M. Olmstead'
'Philip P. Power'

_publ_contact_author_address
;
Department of Chemistry
University of California
Davis
CA 95616
UNITED STATES OF AMERICA
;
_publ_contact_author_email PPPOWER@UCDAVIS.EDU
_publ_contact_author_name 'P. P. Power'
_publ_section_title
;
 Synthesis and Characterization of the Homologous M-M Bonded Series
 Ar'MMAr' (M = Zn, Cd, or Hg; Ar' = C6H3-2,6-(C6H3-2,6-Pri2)2) and Related
 Arylmetal Halides and Hydride Species
;
_journal_name_full 'Journal of the American Chemical Society'
_journal_page_first 10847
_journal_page_last 10857
_journal_paper_doi 10.1021/ja072682x
_journal_volume 129
_journal_year 2007
_chemical_formula_moiety 'C60 H74 I2 Zn2, 2(C7 H8)'
_chemical_formula_sum 'C74 H90 I2 Zn2'
_chemical_formula_weight 1364.04
_chemical_melting_point_gt 633
_chemical_name_common 'Compound 1'
_chemical_name_systematic
; 
 ? 
;
_space_group_IT_number 14
_symmetry_cell_setting monoclinic
_symmetry_space_group_name_Hall '-P 2ybc'
_symmetry_space_group_name_H-M 'P 1 21/c 1'
_atom_sites_solution_hydrogens geom
_atom_sites_solution_primary direct
_atom_sites_solution_secondary difmap
_audit_creation_method SHELXL-97
_cell_angle_alpha 90.00
_cell_angle_beta 121.322(3)
_cell_angle_gamma 90.00
_cell_formula_units_Z 4
_cell_length_a 13.9561(4)
_cell_length_b 22.5253(6)
_cell_length_c 24.9183(6)
_cell_measurement_reflns_used 8065
_cell_measurement_temperature 90(2)
_cell_measurement_theta_max 29.82
_cell_measurement_theta_min 2.32
_cell_volume 6691.8(4)
_computing_cell_refinement 'SAINT (7.06a) (Bruker, 2004)'
_computing_data_collection 'Bruker SMART'
_computing_data_reduction 'SAINT (7.06a) (Bruker, 2004)'
_computing_molecular_graphics 'SHELXTL 5.1, XP (Sheldrick, 1994)'
_computing_publication_material SHELXL97
_computing_structure_refinement 'SHELXL-97 (Sheldrick, 1997)'
_computing_structure_solution 'SHELXS-97 (Sheldrick, 1990)'
_diffrn_ambient_temperature 90(2)
_diffrn_detector_area_resol_mean 8.3
_diffrn_measured_fraction_theta_full 1.000
_diffrn_measured_fraction_theta_max 1.000
_diffrn_measurement_device_type 'Bruker SMART 1000'
_diffrn_measurement_method '\w and \f'
_diffrn_radiation_monochromator graphite
_diffrn_radiation_source 'fine-focus sealed tube'
_diffrn_radiation_type MoK\a
_diffrn_radiation_wavelength 0.71073
_diffrn_reflns_av_R_equivalents 0.0485
_diffrn_reflns_av_sigmaI/netI 0.0360
_diffrn_reflns_limit_h_max 17
_diffrn_reflns_limit_h_min -17
_diffrn_reflns_limit_k_max 27
_diffrn_reflns_limit_k_min -27
_diffrn_reflns_limit_l_max 30
_diffrn_reflns_limit_l_min -30
_diffrn_reflns_number 68042
_diffrn_reflns_theta_full 26.00
_diffrn_reflns_theta_max 26.00
_diffrn_reflns_theta_min 1.32
_diffrn_standards_number '50 frames remeasured'
_exptl_absorpt_coefficient_mu 1.679
_exptl_absorpt_correction_T_max 0.6789
_exptl_absorpt_correction_T_min 0.6114
_exptl_absorpt_correction_type multi-scan
_exptl_absorpt_process_details 'SADABS 2.10'
_exptl_crystal_colour colorless
_exptl_crystal_density_diffrn 1.354
_exptl_crystal_description block
_exptl_crystal_F_000 2800
_exptl_crystal_size_max 0.33
_exptl_crystal_size_mid 0.31
_exptl_crystal_size_min 0.25
_refine_diff_density_max 0.921
_refine_diff_density_min -0.582
_refine_diff_density_rms 0.096
_refine_ls_extinction_method none
_refine_ls_goodness_of_fit_ref 1.013
_refine_ls_hydrogen_treatment constr
_refine_ls_matrix_type full
_refine_ls_number_parameters 731
_refine_ls_number_reflns 13168
_refine_ls_number_restraints 0
_refine_ls_restrained_S_all 1.013
_refine_ls_R_factor_all 0.0583
_refine_ls_R_factor_gt 0.0317
_refine_ls_shift/su_max 0.003
_refine_ls_shift/su_mean 0.000
_refine_ls_structure_factor_coef Fsqd
_refine_ls_weighting_details 'calc w=1/[\s^2^(Fo^2^)+(0.0776P)^2^+6.6781P] where P=(Fo^2^+2Fc^2^)/3'
_refine_ls_weighting_scheme calc
_refine_ls_wR_factor_gt 0.0737
_refine_ls_wR_factor_ref 0.0841
_reflns_number_gt 9819
_reflns_number_total 13168
_reflns_threshold_expression >2sigma(I)
_cod_data_source_file ja072682xsi20070417_053248_1.cif
_cod_data_source_block rjw83
_cod_original_cell_volume 6691.8(3)
_cod_original_sg_symbol_H-M 'P 21/c'
_cod_database_code 4109855

loop_
_symmetry_equiv_pos_as_xyz
'x, y, z'
'-x, y+1/2, -z+1/2'
'-x, -y, -z'
'x, -y-1/2, z-1/2'

loop_
_atom_site_label
_atom_site_type_symbol
_atom_site_fract_x
_atom_site_fract_y
_atom_site_fract_z
_atom_site_U_iso_or_equiv
_atom_site_adp_type
_atom_site_occupancy
_atom_site_symmetry_multiplicity
_atom_site_calc_flag
_atom_site_refinement_flags
_atom_site_disorder_assembly
_atom_site_disorder_group
I1 I 0.582487(18) 1.073853(10) 0.517606(10) 0.02313(6) Uani 1 1 d . . .
I2 I 0.510479(19) 1.003314(10) -0.074681(10) 0.02510(6) Uani 1 1 d . . .
Zn1 Zn 0.49252(3) 0.994646(16) 0.427277(16) 0.01535(8) Uani 1 1 d . . .
Zn2 Zn 0.56956(3) 0.931075(15) 0.020146(16) 0.01622(8) Uani 1 1 d . . .
C1 C 0.4769(2) 0.98902(13) 0.34455(14) 0.0141(6) Uani 1 1 d . . .
C2 C 0.5649(2) 1.00752(13) 0.33617(14) 0.0155(6) Uani 1 1 d . . .
C3 C 0.5533(3) 1.00486(13) 0.27731(15) 0.0179(6) Uani 1 1 d . . .
H3A H 0.6130 1.0176 0.2722 0.022 Uiso 1 1 calc R . .
C4 C 0.4550(3) 0.98374(14) 0.22613(15) 0.0209(7) Uani 1 1 d . . .
H4A H 0.4477 0.9817 0.1861 0.025 Uiso 1 1 calc R . .
C5 C 0.3672(3) 0.96557(14) 0.23325(14) 0.0178(6) Uani 1 1 d . . .
H5A H 0.2996 0.9515 0.1978 0.021 Uiso 1 1 calc R . .
C6 C 0.3773(2) 0.96774(13) 0.29208(14) 0.0146(6) Uani 1 1 d . . .
C7 C 0.6689(2) 1.03088(14) 0.39276(14) 0.0166(6) Uani 1 1 d . . .
C8 C 0.6852(3) 1.09264(14) 0.40246(15) 0.0188(7) Uani 1 1 d . . .
C9 C 0.7759(3) 1.11287(16) 0.45936(16) 0.0247(7) Uani 1 1 d . . .
H9A H 0.7866 1.1543 0.4674 0.030 Uiso 1 1 calc R . .
C10 C 0.8504(3) 1.07319(17) 0.50425(17) 0.0297(8) Uani 1 1 d . . .
H10A H 0.9112 1.0876 0.5429 0.036 Uiso 1 1 calc R . .
C11 C 0.8367(3) 1.01300(16) 0.49306(16) 0.0262(8) Uani 1 1 d . . .
H11A H 0.8897 0.9863 0.5236 0.031 Uiso 1 1 calc R . .
C12 C 0.7461(2) 0.99053(14) 0.43750(15) 0.0190(7) Uani 1 1 d . . .
C13 C 0.2827(2) 0.94778(14) 0.29962(13) 0.0152(6) Uani 1 1 d . . .
C14 C 0.2178(2) 0.99063(14) 0.30738(14) 0.0179(7) Uani 1 1 d . . .
C15 C 0.1306(3) 0.97208(15) 0.31551(15) 0.0228(7) Uani 1 1 d . . .
H15A H 0.0856 1.0008 0.3203 0.027 Uiso 1 1 calc R . .
C16 C 0.1094(3) 0.91254(16) 0.31670(16) 0.0258(8) Uani 1 1 d . . .
H16A H 0.0509 0.9004 0.3231 0.031 Uiso 1 1 calc R . .
C17 C 0.1730(3) 0.87031(15) 0.30863(15) 0.0236(7) Uani 1 1 d . . .
H17A H 0.1569 0.8294 0.3091 0.028 Uiso 1 1 calc R . .
C18 C 0.2603(2) 0.88670(14) 0.29980(14) 0.0186(7) Uani 1 1 d . . .
C19 C 0.6050(3) 1.13711(14) 0.35365(16) 0.0230(7) Uani 1 1 d . . .
H19A H 0.5600 1.1152 0.3131 0.028 Uiso 1 1 calc R . .
C20 C 0.6653(4) 1.18745(19) 0.3422(2) 0.0499(12) Uani 1 1 d . . .
H20A H 0.7177 1.1708 0.3312 0.075 Uiso 1 1 calc R . .
H20B H 0.7067 1.2114 0.3804 0.075 Uiso 1 1 calc R . .
H20C H 0.6101 1.2124 0.3077 0.075 Uiso 1 1 calc R . .
C21 C 0.5227(3) 1.16285(18) 0.37022(19) 0.0383(10) Uani 1 1 d . . .
H21A H 0.4800 1.1306 0.3745 0.057 Uiso 1 1 calc R . .
H21B H 0.4710 1.1900 0.3369 0.057 Uiso 1 1 calc R . .
H21C H 0.5640 1.1846 0.4100 0.057 Uiso 1 1 calc R . .
C22 C 0.7347(3) 0.92402(15) 0.42592(16) 0.0238(7) Uani 1 1 d . . .
H22A H 0.6621 0.9168 0.3858 0.029 Uiso 1 1 calc R . .
C23 C 0.7316(3) 0.88939(17) 0.47775(16) 0.0313(8) Uani 1 1 d . . .
H23A H 0.6670 0.9023 0.4803 0.047 Uiso 1 1 calc R . .
H23B H 0.8008 0.8968 0.5180 0.047 Uiso 1 1 calc R . .
H23C H 0.7251 0.8469 0.4682 0.047 Uiso 1 1 calc R . .
C24 C 0.8293(3) 0.90030(17) 0.41759(18) 0.0342(9) Uani 1 1 d . . .
H24A H 0.8277 0.9209 0.3825 0.051 Uiso 1 1 calc R . .
H24B H 0.8189 0.8576 0.4088 0.051 Uiso 1 1 calc R . .
H24C H 0.9018 0.9073 0.4562 0.051 Uiso 1 1 calc R . .
C25 C 0.2365(3) 1.05665(14) 0.30334(15) 0.0222(7) Uani 1 1 d . . .
H25A H 0.3138 1.0613 0.3109 0.027 Uiso 1 1 calc R . .
C26 C 0.2307(3) 1.09375(17) 0.35282(17) 0.0339(9) Uani 1 1 d . . .
H26A H 0.2811 1.0768 0.3945 0.051 Uiso 1 1 calc R . .
H26B H 0.1537 1.0937 0.3441 0.051 Uiso 1 1 calc R . .
H26C H 0.2536 1.1346 0.3516 0.051 Uiso 1 1 calc R . .
C27 C 0.1542(3) 1.08033(16) 0.23705(17) 0.0339(9) Uani 1 1 d . . .
H27A H 0.1611 1.0568 0.2061 0.051 Uiso 1 1 calc R . .
H27B H 0.1715 1.1220 0.2343 0.051 Uiso 1 1 calc R . .
H27C H 0.0773 1.0773 0.2284 0.051 Uiso 1 1 calc R . .
C28 C 0.3312(3) 0.83997(15) 0.29214(16) 0.0233(7) Uani 1 1 d . . .
H28A H 0.3557 0.8573 0.2643 0.028 Uiso 1 1 calc R . .
C29 C 0.4368(3) 0.82543(18) 0.35461(19) 0.0390(10) Uani 1 1 d . . .
H29A H 0.4783 0.8621 0.3741 0.058 Uiso 1 1 calc R . .
H29B H 0.4841 0.7984 0.3475 0.058 Uiso 1 1 calc R . .
H29C H 0.4160 0.8064 0.3825 0.058 Uiso 1 1 calc R . .
C30 C 0.2660(3) 0.78319(18) 0.2605(2) 0.0449(11) Uani 1 1 d . . .
H30A H 0.3112 0.7576 0.2503 0.067 Uiso 1 1 calc R . .
H30B H 0.1957 0.7934 0.2218 0.067 Uiso 1 1 calc R . .
H30C H 0.2492 0.7621 0.2891 0.067 Uiso 1 1 calc R . .
C31 C 0.6429(2) 0.85348(13) 0.04131(14) 0.0152(6) Uani 1 1 d . . .
C32 C 0.6101(2) 0.80928(13) 0.06789(14) 0.0160(6) Uani 1 1 d . . .
C33 C 0.6590(3) 0.75315(14) 0.08035(16) 0.0210(7) Uani 1 1 d . . .
H33A H 0.6351 0.7232 0.0977 0.025 Uiso 1 1 calc R . .
C34 C 0.7428(3) 0.74075(15) 0.06752(16) 0.0235(7) Uani 1 1 d . . .
H34A H 0.7764 0.7025 0.0763 0.028 Uiso 1 1 calc R . .
C35 C 0.7768(3) 0.78433(14) 0.04180(15) 0.0201(7) Uani 1 1 d . . .
H35A H 0.8347 0.7760 0.0335 0.024 Uiso 1 1 calc R . .
C36 C 0.7269(2) 0.84032(13) 0.02792(14) 0.0148(6) Uani 1 1 d . . .
C37 C 0.5224(3) 0.82248(13) 0.08390(15) 0.0168(6) Uani 1 1 d . . .
C38 C 0.5547(3) 0.83586(14) 0.14623(15) 0.0225(7) Uani 1 1 d . C .
C39 C 0.4717(3) 0.84934(16) 0.15953(18) 0.0328(9) Uani 1 1 d . . .
H39A H 0.4924 0.8582 0.2015 0.039 Uiso 1 1 calc R . .
C40 C 0.3603(3) 0.85005(17) 0.1128(2) 0.0384(10) Uani 1 1 d . . .
H40A H 0.3050 0.8599 0.1227 0.046 Uiso 1 1 calc R . .
C41 C 0.3283(3) 0.83657(16) 0.0519(2) 0.0322(9) Uani 1 1 d . . .
H41A H 0.2510 0.8368 0.0201 0.039 Uiso 1 1 calc R . .
C42 C 0.4087(3) 0.82249(14) 0.03629(16) 0.0216(7) Uani 1 1 d . . .
C43 C 0.7600(2) 0.88712(13) -0.00225(14) 0.0158(6) Uani 1 1 d . . .
C44 C 0.8316(2) 0.93400(14) 0.03407(14) 0.0167(6) Uani 1 1 d . . .
C45 C 0.8557(3) 0.97856(15) 0.00439(16) 0.0233(7) Uani 1 1 d . . .
H45A H 0.9028 1.0106 0.0284 0.028 Uiso 1 1 calc R . .
C46 C 0.8121(3) 0.97684(15) -0.05973(16) 0.0224(7) Uani 1 1 d . . .
H46A H 0.8292 1.0077 -0.0794 0.027 Uiso 1 1 calc R . .
C47 C 0.7439(3) 0.93039(15) -0.09527(15) 0.0221(7) Uani 1 1 d . . .
H47A H 0.7155 0.9294 -0.1392 0.027 Uiso 1 1 calc R . .
C48 C 0.7162(2) 0.88500(14) -0.06768(14) 0.0166(6) Uani 1 1 d . . .
C49 C 0.6778(3) 0.83652(17) 0.19884(16) 0.0348(9) Uani 1 1 d . . .
H49A H 0.7247 0.8157 0.1866 0.042 Uiso 0.54 1 d P A 1
H49B H 0.7139 0.8283 0.1750 0.042 Uiso 0.46 1 d P B 2
C50 C 0.7210(4) 0.8972(2) 0.2221(3) 0.0617(14) Uani 1 1 d . C .
H50A H 0.7077 0.9224 0.1868 0.093 Uiso 1 1 calc R . .
H50B H 0.8016 0.8953 0.2529 0.093 Uiso 1 1 calc R . .
H50C H 0.6820 0.9140 0.2419 0.093 Uiso 1 1 calc R . .
C51 C 0.6828(10) 0.8058(5) 0.2585(5) 0.056(3) Uani 0.54 1 d P C 1
H51A H 0.7613 0.7999 0.2918 0.084 Uiso 0.54 1 calc PR C 1
H51B H 0.6444 0.7674 0.2461 0.084 Uiso 0.54 1 calc PR C 1
H51C H 0.6458 0.8315 0.2741 0.084 Uiso 0.54 1 calc PR C 1
C51A C 0.7185(13) 0.7861(6) 0.2421(7) 0.069(4) Uani 0.46 1 d P C 2
H51D H 0.7071 0.7493 0.2185 0.103 Uiso 0.46 1 calc PR C 2
H51E H 0.6771 0.7839 0.2640 0.103 Uiso 0.46 1 calc PR C 2
H51F H 0.7986 0.7912 0.2729 0.103 Uiso 0.46 1 calc PR C 2
C52 C 0.3701(3) 0.80573(15) -0.03103(16) 0.0260(8) Uani 1 1 d . . .
H52A H 0.4382 0.7992 -0.0338 0.031 Uiso 1 1 calc R . .
C53 C 0.2998(3) 0.85455(19) -0.0778(2) 0.0448(11) Uani 1 1 d . . .
H53A H 0.3409 0.8922 -0.0645 0.067 Uiso 1 1 calc R . .
H53B H 0.2286 0.8587 -0.0793 0.067 Uiso 1 1 calc R . .
H53C H 0.2850 0.8440 -0.1196 0.067 Uiso 1 1 calc R . .
C54 C 0.3035(3) 0.74770(16) -0.04896(19) 0.0380(10) Uani 1 1 d . . .
H54A H 0.3521 0.7155 -0.0221 0.057 Uiso 1 1 calc R . .
H54B H 0.2765 0.7383 -0.0930 0.057 Uiso 1 1 calc R . .
H54C H 0.2394 0.7521 -0.0433 0.057 Uiso 1 1 calc R . .
C55 C 0.8870(3) 0.93537(15) 0.10559(15) 0.0209(7) Uani 1 1 d . . .
H55A H 0.8581 0.9007 0.1181 0.025 Uiso 1 1 calc R . .
C56 C 0.8585(3) 0.99144(17) 0.12838(18) 0.0327(9) Uani 1 1 d . . .
H56A H 0.7770 0.9943 0.1090 0.049 Uiso 1 1 calc R . .
H56B H 0.8859 1.0262 0.1166 0.049 Uiso 1 1 calc R . .
H56C H 0.8943 0.9900 0.1742 0.049 Uiso 1 1 calc R . .
C57 C 1.0148(3) 0.92837(19) 0.13760(17) 0.0353(9) Uani 1 1 d . . .
H57A H 1.0487 0.9281 0.1833 0.053 Uiso 1 1 calc R . .
H57B H 1.0452 0.9616 0.1257 0.053 Uiso 1 1 calc R . .
H57C H 1.0319 0.8910 0.1242 0.053 Uiso 1 1 calc R . .
C58 C 0.5312(4) 0.85586(19) -0.1635(2) 0.0604(15) Uani 1 1 d . . .
H58A H 0.4852 0.8216 -0.1870 0.091 Uiso 1 1 calc R . .
H58B H 0.5468 0.8799 -0.1908 0.091 Uiso 1 1 calc R . .
H58C H 0.4907 0.8799 -0.1489 0.091 Uiso 1 1 calc R . .
C59 C 0.6401(3) 0.83456(15) -0.10780(15) 0.0228(7) Uani 1 1 d . . .
H59A H 0.6203 0.8114 -0.0806 0.027 Uiso 1 1 calc R . .
C60 C 0.7009(4) 0.7927(2) -0.1271(3) 0.0690(17) Uani 1 1 d . . .
H60A H 0.6546 0.7574 -0.1467 0.103 Uiso 1 1 calc R . .
H60B H 0.7722 0.7809 -0.0900 0.103 Uiso 1 1 calc R . .
H60C H 0.7153 0.8126 -0.1572 0.103 Uiso 1 1 calc R . .
C61 C 0.0114(3) 0.7458(2) 0.4211(2) 0.0424(11) Uani 1 1 d . . .
C62 C -0.0063(3) 0.6908(2) 0.3962(2) 0.0470(11) Uani 1 1 d . . .
H62A H -0.0196 0.6854 0.3551 0.056 Uiso 1 1 calc R . .
C63 C -0.0051(3) 0.64275(19) 0.43008(19) 0.0376(9) Uani 1 1 d . . .
H63A H -0.0186 0.6044 0.4116 0.045 Uiso 1 1 calc R . .
C64 C 0.0151(3) 0.64817(18) 0.48989(19) 0.0342(9) Uani 1 1 d . . .
H64A H 0.0161 0.6140 0.5125 0.041 Uiso 1 1 calc R . .
C65 C 0.0339(3) 0.70388(19) 0.5171(2) 0.0392(10) Uani 1 1 d . . .
H65A H 0.0490 0.7086 0.5586 0.047 Uiso 1 1 calc R . .
C66 C 0.0301(3) 0.75382(18) 0.4812(2) 0.0445(12) Uani 1 1 d . . .
H66A H 0.0404 0.7927 0.4982 0.053 Uiso 1 1 calc R . .
C67 C 0.0130(4) 0.7985(2) 0.3830(2) 0.0563(12) Uani 1 1 d . . .
H67A H -0.0034 0.7846 0.3418 0.084 Uiso 1 1 calc R . .
H67B H 0.0872 0.8171 0.4054 0.084 Uiso 1 1 calc R . .
H67C H -0.0438 0.8275 0.3775 0.084 Uiso 1 1 calc R . .
C68 C 0.0538(3) 0.65805(19) 0.2054(2) 0.0385(10) Uani 1 1 d . . .
C69 C 0.0295(3) 0.6616(2) 0.1439(2) 0.0487(12) Uani 1 1 d . . .
H69A H -0.0078 0.6956 0.1191 0.058 Uiso 1 1 calc R . .
C70 C 0.0594(4) 0.6165(3) 0.1194(2) 0.0572(14) Uani 1 1 d . . .
H70A H 0.0408 0.6189 0.0770 0.069 Uiso 1 1 calc R . .
C71 C 0.1158(4) 0.5675(3) 0.1545(3) 0.0681(18) Uani 1 1 d . . .
H71A H 0.1367 0.5364 0.1369 0.082 Uiso 1 1 calc R . .
C72 C 0.1413(4) 0.5643(2) 0.2157(3) 0.0629(15) Uani 1 1 d . . .
H72A H 0.1808 0.5310 0.2409 0.075 Uiso 1 1 calc R . .
C73 C 0.1096(3) 0.6093(2) 0.24010(19) 0.0442(11) Uani 1 1 d . . .
H73A H 0.1270 0.6065 0.2823 0.053 Uiso 1 1 calc R . .
C74 C 0.0154(4) 0.7067(2) 0.2319(3) 0.0720(17) Uani 1 1 d . . .
H74A H 0.0698 0.7111 0.2770 0.108 Uiso 1 1 calc R . .
H74B H -0.0581 0.6962 0.2255 0.108 Uiso 1 1 calc R . .
H74C H 0.0095 0.7441 0.2104 0.108 Uiso 1 1 calc R . .

loop_
_atom_site_aniso_label
_atom_site_aniso_U_11
_atom_site_aniso_U_22
_atom_site_aniso_U_33
_atom_site_aniso_U_23
_atom_site_aniso_U_13
_atom_site_aniso_U_12
I1 0.03236(12) 0.02424(12) 0.01747(11) -0.00650(9) 0.01625(10) -0.01325(9)
I2 0.03935(13) 0.02226(12) 0.02513(12) 0.01016(9) 0.02479(11) 0.01461(9)
Zn1 0.01526(17) 0.02019(19) 0.01099(17) -0.00056(14) 0.00710(15) -0.00046(14)
Zn2 0.01813(18) 0.01324(18) 0.01874(19) 0.00335(14) 0.01060(15) 0.00400(14)
C1 0.0166(15) 0.0142(15) 0.0121(14) -0.0002(12) 0.0079(12) 0.0014(11)
C2 0.0166(15) 0.0117(15) 0.0180(16) 0.0033(12) 0.0089(13) 0.0043(11)
C3 0.0190(16) 0.0182(16) 0.0217(16) 0.0026(13) 0.0142(14) 0.0010(12)
C4 0.0278(17) 0.0210(17) 0.0174(16) 0.0011(13) 0.0143(14) 0.0059(14)
C5 0.0190(16) 0.0206(17) 0.0110(15) -0.0023(12) 0.0059(13) 0.0009(12)
C6 0.0174(15) 0.0105(15) 0.0158(15) 0.0009(12) 0.0085(13) 0.0034(11)
C7 0.0157(15) 0.0211(17) 0.0177(16) -0.0011(13) 0.0120(13) -0.0026(12)
C8 0.0200(16) 0.0199(17) 0.0224(17) -0.0027(13) 0.0152(14) -0.0038(12)
C9 0.0247(17) 0.0275(19) 0.0299(19) -0.0092(15) 0.0198(16) -0.0086(14)
C10 0.0155(16) 0.044(2) 0.0258(19) -0.0072(17) 0.0082(15) -0.0084(15)
C11 0.0145(16) 0.036(2) 0.0228(18) 0.0008(15) 0.0057(14) 0.0010(14)
C12 0.0158(15) 0.0237(18) 0.0212(17) -0.0020(13) 0.0121(14) -0.0011(12)
C13 0.0129(14) 0.0180(16) 0.0104(14) -0.0015(12) 0.0030(12) 0.0002(12)
C14 0.0153(15) 0.0224(17) 0.0102(15) -0.0022(13) 0.0027(12) 0.0003(12)
C15 0.0168(16) 0.0286(19) 0.0211(17) -0.0041(14) 0.0085(14) 0.0035(13)
C16 0.0174(16) 0.036(2) 0.0238(18) -0.0001(15) 0.0108(15) -0.0016(14)
C17 0.0257(18) 0.0237(18) 0.0205(17) -0.0021(14) 0.0114(15) -0.0049(14)
C18 0.0177(15) 0.0239(18) 0.0111(15) -0.0009(13) 0.0053(13) 0.0009(13)
C19 0.0286(18) 0.0174(17) 0.0269(18) -0.0012(14) 0.0172(15) -0.0016(13)
C20 0.046(3) 0.041(3) 0.078(3) 0.023(2) 0.043(3) 0.0053(19)
C21 0.038(2) 0.040(2) 0.046(2) 0.0148(19) 0.028(2) 0.0145(18)
C22 0.0210(17) 0.0253(18) 0.0232(17) 0.0039(14) 0.0101(14) 0.0052(14)
C23 0.0305(19) 0.034(2) 0.0264(19) 0.0095(16) 0.0130(16) 0.0063(16)
C24 0.037(2) 0.032(2) 0.038(2) 0.0016(17) 0.0221(19) 0.0093(16)
C25 0.0162(16) 0.0202(17) 0.0269(18) -0.0027(14) 0.0089(14) 0.0015(13)
C26 0.029(2) 0.030(2) 0.032(2) -0.0102(16) 0.0078(17) 0.0046(15)
C27 0.040(2) 0.0220(19) 0.031(2) 0.0036(16) 0.0125(18) 0.0022(16)
C28 0.0269(18) 0.0185(17) 0.0316(19) -0.0001(14) 0.0201(16) -0.0003(13)
C29 0.029(2) 0.036(2) 0.047(3) -0.0059(19) 0.0162(19) 0.0070(16)
C30 0.044(2) 0.034(2) 0.052(3) -0.018(2) 0.021(2) -0.0032(18)
C31 0.0122(14) 0.0155(16) 0.0136(15) 0.0002(12) 0.0037(12) 0.0011(11)
C32 0.0148(15) 0.0155(16) 0.0148(15) -0.0007(12) 0.0058(13) -0.0017(12)
C33 0.0233(17) 0.0155(17) 0.0291(19) 0.0049(13) 0.0169(15) -0.0003(13)
C34 0.0238(17) 0.0167(17) 0.0304(19) 0.0059(14) 0.0144(16) 0.0054(13)
C35 0.0185(16) 0.0199(17) 0.0243(17) 0.0015(14) 0.0128(14) 0.0041(13)
C36 0.0130(14) 0.0154(15) 0.0151(15) -0.0010(12) 0.0067(12) 0.0004(11)
C37 0.0197(16) 0.0114(15) 0.0230(17) 0.0028(12) 0.0136(14) 0.0023(12)
C38 0.0339(19) 0.0149(16) 0.0226(18) 0.0067(13) 0.0174(16) 0.0028(13)
C39 0.056(3) 0.0223(19) 0.037(2) -0.0026(16) 0.036(2) -0.0057(17)
C40 0.048(2) 0.029(2) 0.066(3) -0.011(2) 0.049(2) -0.0078(17)
C41 0.0252(19) 0.0235(19) 0.056(3) -0.0065(18) 0.0273(19) -0.0044(14)
C42 0.0178(16) 0.0182(17) 0.0289(19) -0.0007(14) 0.0122(15) -0.0002(12)
C43 0.0130(14) 0.0171(16) 0.0197(16) 0.0030(13) 0.0101(13) 0.0043(12)
C44 0.0130(15) 0.0186(16) 0.0172(16) 0.0004(13) 0.0070(13) 0.0018(12)
C45 0.0187(16) 0.0199(17) 0.0263(18) -0.0029(14) 0.0083(15) -0.0052(13)
C46 0.0235(17) 0.0206(17) 0.0263(18) 0.0090(14) 0.0151(15) 0.0018(13)
C47 0.0185(16) 0.0317(19) 0.0158(16) 0.0052(14) 0.0087(13) 0.0065(14)
C48 0.0141(15) 0.0175(16) 0.0191(16) -0.0002(13) 0.0093(13) 0.0025(12)
C49 0.041(2) 0.035(2) 0.0173(18) 0.0008(16) 0.0070(17) 0.0098(17)
C50 0.034(2) 0.041(3) 0.083(4) -0.001(3) 0.011(2) -0.007(2)
C51 0.063(8) 0.056(8) 0.022(5) 0.015(5) 0.004(4) -0.021(6)
C51A 0.059(9) 0.054(9) 0.054(10) 0.023(7) 0.002(7) 0.004(6)
C52 0.0162(16) 0.0280(19) 0.0286(19) -0.0016(15) 0.0079(15) 0.0003(14)
C53 0.038(2) 0.038(2) 0.040(2) 0.0069(19) 0.0073(19) -0.0006(18)
C54 0.036(2) 0.030(2) 0.038(2) -0.0087(17) 0.0128(19) -0.0031(16)
C55 0.0218(16) 0.0234(18) 0.0167(16) -0.0009(13) 0.0095(14) -0.0048(13)
C56 0.032(2) 0.038(2) 0.030(2) -0.0076(17) 0.0179(17) -0.0002(16)
C57 0.0217(18) 0.054(3) 0.0201(18) -0.0046(17) 0.0040(15) 0.0044(17)
C58 0.040(3) 0.032(2) 0.055(3) -0.007(2) -0.013(2) -0.0087(19)
C59 0.0207(17) 0.0258(18) 0.0200(17) -0.0050(14) 0.0093(14) -0.0015(13)
C60 0.067(3) 0.053(3) 0.112(5) -0.052(3) 0.064(3) -0.026(3)
C61 0.023(2) 0.058(3) 0.046(3) 0.011(2) 0.0169(19) -0.0015(18)
C62 0.030(2) 0.067(3) 0.046(3) -0.008(2) 0.021(2) -0.007(2)
C63 0.0227(19) 0.044(2) 0.046(2) 0.001(2) 0.0178(18) 0.0008(16)
C64 0.0268(19) 0.033(2) 0.044(2) 0.0035(18) 0.0188(18) 0.0007(16)
C65 0.0246(19) 0.050(3) 0.047(2) -0.009(2) 0.0214(19) -0.0043(17)
C66 0.0201(19) 0.029(2) 0.077(3) -0.019(2) 0.020(2) -0.0099(15)
C67 0.053(3) 0.047(3) 0.070(3) 0.002(2) 0.033(3) 0.000(2)
C68 0.028(2) 0.046(2) 0.047(2) -0.011(2) 0.0240(19) -0.0160(18)
C69 0.023(2) 0.072(3) 0.052(3) 0.011(2) 0.021(2) -0.003(2)
C70 0.028(2) 0.106(5) 0.042(3) -0.015(3) 0.020(2) -0.017(3)
C71 0.047(3) 0.077(4) 0.109(5) -0.047(4) 0.061(3) -0.029(3)
C72 0.042(3) 0.055(3) 0.104(5) 0.009(3) 0.047(3) 0.000(2)
C73 0.031(2) 0.065(3) 0.030(2) 0.000(2) 0.0111(18) -0.010(2)
C74 0.058(3) 0.064(4) 0.117(5) -0.042(3) 0.061(3) -0.026(3)

loop_
_atom_type_symbol
_atom_type_description
_atom_type_scat_dispersion_real
_atom_type_scat_dispersion_imag
_atom_type_scat_source
C C 0.0033 0.0016 'International Tables Vol C Tables 4.2.6.8 and 6.1.1.4'
H H 0.0000 0.0000 'International Tables Vol C Tables 4.2.6.8 and 6.1.1.4'
I I -0.4742 1.8119 'International Tables Vol C Tables 4.2.6.8 and 6.1.1.4'
Zn Zn 0.2839 1.4301 'International Tables Vol C Tables 4.2.6.8 and 6.1.1.4'

loop_
_geom_angle_atom_site_label_1
_geom_angle_atom_site_label_2
_geom_angle_atom_site_label_3
_geom_angle
_geom_angle_site_symmetry_1
_geom_angle_site_symmetry_3
Zn1 I1 Zn1 84.595(12) 3_676 .
Zn2 I2 Zn2 84.364(13) 3_675 .
C1 Zn1 I1 131.06(9) . 3_676
C1 Zn1 I1 133.45(9) . .
I1 Zn1 I1 95.405(12) 3_676 .
C31 Zn2 I2 132.03(9) . 3_675
C31 Zn2 I2 132.30(9) . .
I2 Zn2 I2 95.636(13) 3_675 .
C6 C1 C2 118.6(3) . .
C6 C1 Zn1 121.0(2) . .
C2 C1 Zn1 120.4(2) . .
C3 C2 C1 120.7(3) . .
C3 C2 C7 122.1(3) . .
C1 C2 C7 117.2(3) . .
C4 C3 C2 120.2(3) . .
C4 C3 H3A 119.9 . .
C2 C3 H3A 119.9 . .
C3 C4 C5 120.1(3) . .
C3 C4 H4A 120.0 . .
C5 C4 H4A 120.0 . .
C4 C5 C6 120.6(3) . .
C4 C5 H5A 119.7 . .
C6 C5 H5A 119.7 . .
C5 C6 C1 119.9(3) . .
C5 C6 C13 120.4(3) . .
C1 C6 C13 119.7(3) . .
C12 C7 C8 120.8(3) . .
C12 C7 C2 119.2(3) . .
C8 C7 C2 120.0(3) . .
C9 C8 C7 118.4(3) . .
C9 C8 C19 119.8(3) . .
C7 C8 C19 121.7(3) . .
C10 C9 C8 120.8(3) . .
C10 C9 H9A 119.6 . .
C8 C9 H9A 119.6 . .
C11 C10 C9 120.3(3) . .
C11 C10 H10A 119.9 . .
C9 C10 H10A 119.9 . .
C10 C11 C12 121.1(3) . .
C10 C11 H11A 119.5 . .
C12 C11 H11A 119.5 . .
C11 C12 C7 118.5(3) . .
C11 C12 C22 119.8(3) . .
C7 C12 C22 121.7(3) . .
C14 C13 C18 120.7(3) . .
C14 C13 C6 119.0(3) . .
C18 C13 C6 120.3(3) . .
C15 C14 C13 119.1(3) . .
C15 C14 C25 119.6(3) . .
C13 C14 C25 121.2(3) . .
C16 C15 C14 120.5(3) . .
C16 C15 H15A 119.8 . .
C14 C15 H15A 119.8 . .
C15 C16 C17 120.3(3) . .
C15 C16 H16A 119.8 . .
C17 C16 H16A 119.8 . .
C16 C17 C18 121.3(3) . .
C16 C17 H17A 119.4 . .
C18 C17 H17A 119.4 . .
C17 C18 C13 118.1(3) . .
C17 C18 C28 121.0(3) . .
C13 C18 C28 120.9(3) . .
C8 C19 C21 112.3(3) . .
C8 C19 C20 113.0(3) . .
C21 C19 C20 109.6(3) . .
C8 C19 H19A 107.2 . .
C21 C19 H19A 107.2 . .
C20 C19 H19A 107.2 . .
C19 C20 H20A 109.5 . .
C19 C20 H20B 109.5 . .
H20A C20 H20B 109.5 . .
C19 C20 H20C 109.5 . .
H20A C20 H20C 109.5 . .
H20B C20 H20C 109.5 . .
C19 C21 H21A 109.5 . .
C19 C21 H21B 109.5 . .
H21A C21 H21B 109.5 . .
C19 C21 H21C 109.5 . .
H21A C21 H21C 109.5 . .
H21B C21 H21C 109.5 . .
C12 C22 C23 112.9(3) . .
C12 C22 C24 110.9(3) . .
C23 C22 C24 109.9(3) . .
C12 C22 H22A 107.6 . .
C23 C22 H22A 107.6 . .
C24 C22 H22A 107.6 . .
C22 C23 H23A 109.5 . .
C22 C23 H23B 109.5 . .
H23A C23 H23B 109.5 . .
C22 C23 H23C 109.5 . .
H23A C23 H23C 109.5 . .
H23B C23 H23C 109.5 . .
C22 C24 H24A 109.5 . .
C22 C24 H24B 109.5 . .
H24A C24 H24B 109.5 . .
C22 C24 H24C 109.5 . .
H24A C24 H24C 109.5 . .
H24B C24 H24C 109.5 . .
C14 C25 C26 113.5(3) . .
C14 C25 C27 110.6(3) . .
C26 C25 C27 110.8(3) . .
C14 C25 H25A 107.2 . .
C26 C25 H25A 107.2 . .
C27 C25 H25A 107.2 . .
C25 C26 H26A 109.5 . .
C25 C26 H26B 109.5 . .
H26A C26 H26B 109.5 . .
C25 C26 H26C 109.5 . .
H26A C26 H26C 109.5 . .
H26B C26 H26C 109.5 . .
C25 C27 H27A 109.5 . .
C25 C27 H27B 109.5 . .
H27A C27 H27B 109.5 . .
C25 C27 H27C 109.5 . .
H27A C27 H27C 109.5 . .
H27B C27 H27C 109.5 . .
C29 C28 C18 111.5(3) . .
C29 C28 C30 110.4(3) . .
C18 C28 C30 113.0(3) . .
C29 C28 H28A 107.2 . .
C18 C28 H28A 107.2 . .
C30 C28 H28A 107.2 . .
C28 C29 H29A 109.5 . .
C28 C29 H29B 109.5 . .
H29A C29 H29B 109.5 . .
C28 C29 H29C 109.5 . .
H29A C29 H29C 109.5 . .
H29B C29 H29C 109.5 . .
C28 C30 H30A 109.5 . .
C28 C30 H30B 109.5 . .
H30A C30 H30B 109.5 . .
C28 C30 H30C 109.5 . .
H30A C30 H30C 109.5 . .
H30B C30 H30C 109.5 . .
C32 C31 C36 118.7(3) . .
C32 C31 Zn2 120.7(2) . .
C36 C31 Zn2 120.6(2) . .
C33 C32 C31 120.6(3) . .
C33 C32 C37 119.6(3) . .
C31 C32 C37 119.9(3) . .
C34 C33 C32 120.3(3) . .
C34 C33 H33A 119.9 . .
C32 C33 H33A 119.9 . .
C35 C34 C33 119.7(3) . .
C35 C34 H34A 120.2 . .
C33 C34 H34A 120.2 . .
C34 C35 C36 120.6(3) . .
C34 C35 H35A 119.7 . .
C36 C35 H35A 119.7 . .
C35 C36 C31 120.1(3) . .
C35 C36 C43 121.0(3) . .
C31 C36 C43 118.8(3) . .
C42 C37 C38 120.4(3) . .
C42 C37 C32 119.7(3) . .
C38 C37 C32 119.9(3) . .
C39 C38 C37 118.7(3) . .
C39 C38 C49 119.8(3) . .
C37 C38 C49 121.5(3) . .
C40 C39 C38 121.0(3) . .
C40 C39 H39A 119.5 . .
C38 C39 H39A 119.5 . .
C39 C40 C41 120.5(3) . .
C39 C40 H40A 119.8 . .
C41 C40 H40A 119.8 . .
C40 C41 C42 120.6(3) . .
C40 C41 H41A 119.7 . .
C42 C41 H41A 119.7 . .
C41 C42 C37 118.8(3) . .
C41 C42 C52 119.1(3) . .
C37 C42 C52 122.0(3) . .
C44 C43 C48 120.2(3) . .
C44 C43 C36 120.3(3) . .
C48 C43 C36 119.5(3) . .
C45 C44 C43 119.1(3) . .
C45 C44 C55 119.3(3) . .
C43 C44 C55 121.5(3) . .
C46 C45 C44 120.8(3) . .
C46 C45 H45A 119.6 . .
C44 C45 H45A 119.6 . .
C47 C46 C45 120.3(3) . .
C47 C46 H46A 119.9 . .
C45 C46 H46A 119.9 . .
C46 C47 C48 121.0(3) . .
C46 C47 H47A 119.5 . .
C48 C47 H47A 119.5 . .
C47 C48 C43 118.6(3) . .
C47 C48 C59 120.1(3) . .
C43 C48 C59 121.3(3) . .
C51A C49 C50 120.3(7) . .
C51A C49 C38 117.2(7) . .
C50 C49 C38 113.0(3) . .
C51A C49 C51 34.0(6) . .
C50 C49 C51 102.8(5) . .
C38 C49 C51 106.1(5) . .
C51A C49 H49A 77.9 . .
C50 C49 H49A 111.3 . .
C38 C49 H49A 111.5 . .
C51 C49 H49A 111.7 . .
C51A C49 H49B 100.1 . .
C50 C49 H49B 100.4 . .
C38 C49 H49B 100.5 . .
C51 C49 H49B 133.9 . .
H49A C49 H49B 22.2 . .
C49 C50 H50A 109.5 . .
C49 C50 H50B 109.5 . .
H50A C50 H50B 109.5 . .
C49 C50 H50C 109.5 . .
H50A C50 H50C 109.5 . .
H50B C50 H50C 109.5 . .
C49 C51 H51A 109.5 . .
C49 C51 H51B 109.5 . .
C49 C51 H51C 109.5 . .
C49 C51A H49A 37.1 . .
C49 C51A H51D 109.5 . .
C49 C51A H51E 109.5 . .
H51D C51A H51E 109.5 . .
C49 C51A H51F 109.5 . .
H51D C51A H51F 109.5 . .
H51E C51A H51F 109.5 . .
C42 C52 C53 112.4(3) . .
C42 C52 C54 110.4(3) . .
C53 C52 C54 109.9(3) . .
C42 C52 H52A 108.0 . .
C53 C52 H52A 108.0 . .
C54 C52 H52A 108.0 . .
C52 C53 H53A 109.5 . .
C52 C53 H53B 109.5 . .
H53A C53 H53B 109.5 . .
C52 C53 H53C 109.5 . .
H53A C53 H53C 109.5 . .
H53B C53 H53C 109.5 . .
C52 C54 H54A 109.5 . .
C52 C54 H54B 109.5 . .
H54A C54 H54B 109.5 . .
C52 C54 H54C 109.5 . .
H54A C54 H54C 109.5 . .
H54B C54 H54C 109.5 . .
C56 C55 C44 112.3(3) . .
C56 C55 C57 110.5(3) . .
C44 C55 C57 110.5(3) . .
C56 C55 H55A 107.8 . .
C44 C55 H55A 107.8 . .
C57 C55 H55A 107.8 . .
C55 C56 H56A 109.5 . .
C55 C56 H56B 109.5 . .
H56A C56 H56B 109.5 . .
C55 C56 H56C 109.5 . .
H56A C56 H56C 109.5 . .
H56B C56 H56C 109.5 . .
C55 C57 H57A 109.5 . .
C55 C57 H57B 109.5 . .
H57A C57 H57B 109.5 . .
C55 C57 H57C 109.5 . .
H57A C57 H57C 109.5 . .
H57B C57 H57C 109.5 . .
C59 C58 H58A 109.5 . .
C59 C58 H58B 109.5 . .
H58A C58 H58B 109.5 . .
C59 C58 H58C 109.5 . .
H58A C58 H58C 109.5 . .
H58B C58 H58C 109.5 . .
C60 C59 C58 111.8(4) . .
C60 C59 C48 111.2(3) . .
C58 C59 C48 113.1(3) . .
C60 C59 H59A 106.8 . .
C58 C59 H59A 106.8 . .
C48 C59 H59A 106.8 . .
C59 C60 H60A 109.5 . .
C59 C60 H60B 109.5 . .
H60A C60 H60B 109.5 . .
C59 C60 H60C 109.5 . .
H60A C60 H60C 109.5 . .
H60B C60 H60C 109.5 . .
C62 C61 C66 120.1(4) . .
C62 C61 C67 119.0(4) . .
C66 C61 C67 120.8(4) . .
C61 C62 C63 120.1(4) . .
C61 C62 H62A 120.0 . .
C63 C62 H62A 120.0 . .
C62 C63 C64 122.0(4) . .
C62 C63 H63A 119.0 . .
C64 C63 H63A 119.0 . .
C63 C64 C65 119.5(4) . .
C63 C64 H64A 120.3 . .
C65 C64 H64A 120.3 . .
C64 C65 C66 118.3(4) . .
C64 C65 H65A 120.8 . .
C66 C65 H65A 120.8 . .
C61 C66 C65 119.9(4) . .
C61 C66 H66A 120.0 . .
C65 C66 H66A 120.0 . .
C61 C67 H67A 109.5 . .
C61 C67 H67B 109.5 . .
H67A C67 H67B 109.5 . .
C61 C67 H67C 109.5 . .
H67A C67 H67C 109.5 . .
H67B C67 H67C 109.5 . .
C73 C68 C69 118.5(4) . .
C73 C68 C74 121.5(4) . .
C69 C68 C74 120.0(5) . .
C70 C69 C68 119.8(5) . .
C70 C69 H69A 120.1 . .
C68 C69 H69A 120.1 . .
C69 C70 C71 121.6(5) . .
C69 C70 H70A 119.2 . .
C71 C70 H70A 119.2 . .
C70 C71 C72 118.6(5) . .
C70 C71 H71A 120.7 . .
C72 C71 H71A 120.7 . .
C73 C72 C71 119.8(5) . .
C73 C72 H72A 120.1 . .
C71 C72 H72A 120.1 . .
C68 C73 C72 121.7(4) . .
C68 C73 H73A 119.2 . .
C72 C73 H73A 119.2 . .
C68 C74 H74A 109.5 . .
C68 C74 H74B 109.5 . .
H74A C74 H74B 109.5 . .
C68 C74 H74C 109.5 . .
H74A C74 H74C 109.5 . .
H74B C74 H74C 109.5 . .

loop_
_geom_bond_atom_site_label_1
_geom_bond_atom_site_label_2
_geom_bond_distance
_geom_bond_site_symmetry_2
I1 Zn1 2.6187(4) 3_676
I1 Zn1 2.6244(4) .
I2 Zn2 2.6185(4) 3_675
I2 Zn2 2.6240(4) .
Zn1 C1 1.961(3) .
Zn1 I1 2.6187(4) 3_676
Zn2 C31 1.954(3) .
Zn2 I2 2.6185(4) 3_675
C1 C6 1.407(4) .
C1 C2 1.411(4) .
C2 C3 1.391(4) .
C2 C7 1.498(4) .
C3 C4 1.384(5) .
C3 H3A 0.9500 .
C4 C5 1.389(4) .
C4 H4A 0.9500 .
C5 C6 1.399(4) .
C5 H5A 0.9500 .
C6 C13 1.497(4) .
C7 C12 1.408(4) .
C7 C8 1.410(4) .
C8 C9 1.398(4) .
C8 C19 1.523(5) .
C9 C10 1.386(5) .
C9 H9A 0.9500 .
C10 C11 1.377(5) .
C10 H10A 0.9500 .
C11 C12 1.397(4) .
C11 H11A 0.9500 .
C12 C22 1.518(5) .
C13 C14 1.404(4) .
C13 C18 1.411(4) .
C14 C15 1.397(4) .
C14 C25 1.522(4) .
C15 C16 1.377(5) .
C15 H15A 0.9500 .
C16 C17 1.385(5) .
C16 H16A 0.9500 .
C17 C18 1.396(4) .
C17 H17A 0.9500 .
C18 C28 1.523(4) .
C19 C21 1.523(5) .
C19 C20 1.525(5) .
C19 H19A 1.0000 .
C20 H20A 0.9800 .
C20 H20B 0.9800 .
C20 H20C 0.9800 .
C21 H21A 0.9800 .
C21 H21B 0.9800 .
C21 H21C 0.9800 .
C22 C23 1.528(5) .
C22 C24 1.536(5) .
C22 H22A 1.0000 .
C23 H23A 0.9800 .
C23 H23B 0.9800 .
C23 H23C 0.9800 .
C24 H24A 0.9800 .
C24 H24B 0.9800 .
C24 H24C 0.9800 .
C25 C26 1.526(5) .
C25 C27 1.536(5) .
C25 H25A 1.0000 .
C26 H26A 0.9800 .
C26 H26B 0.9800 .
C26 H26C 0.9800 .
C27 H27A 0.9800 .
C27 H27B 0.9800 .
C27 H27C 0.9800 .
C28 C29 1.522(5) .
C28 C30 1.530(5) .
C28 H28A 1.0000 .
C29 H29A 0.9800 .
C29 H29B 0.9800 .
C29 H29C 0.9800 .
C30 H30A 0.9800 .
C30 H30B 0.9800 .
C30 H30C 0.9800 .
C31 C32 1.398(4) .
C31 C36 1.407(4) .
C32 C33 1.393(4) .
C32 C37 1.501(4) .
C33 C34 1.391(4) .
C33 H33A 0.9500 .
C34 C35 1.384(4) .
C34 H34A 0.9500 .
C35 C36 1.395(4) .
C35 H35A 0.9500 .
C36 C43 1.501(4) .
C37 C42 1.403(4) .
C37 C38 1.407(4) .
C38 C39 1.393(5) .
C38 C49 1.527(5) .
C39 C40 1.376(6) .
C39 H39A 0.9500 .
C40 C41 1.376(5) .
C40 H40A 0.9500 .
C41 C42 1.401(5) .
C41 H41A 0.9500 .
C42 C52 1.519(5) .
C43 C44 1.411(4) .
C43 C48 1.413(4) .
C44 C45 1.388(4) .
C44 C55 1.530(4) .
C45 C46 1.383(5) .
C45 H45A 0.9500 .
C46 C47 1.382(5) .
C46 H46A 0.9500 .
C47 C48 1.394(4) .
C47 H47A 0.9500 .
C48 C59 1.521(4) .
C49 C51A 1.463(14) .
C49 C50 1.485(6) .
C49 C51 1.608(10) .
C49 H49A 0.9750 .
C49 H49B 0.9754 .
C50 H50A 0.9800 .
C50 H50B 0.9800 .
C50 H50C 0.9800 .
C51 H51A 0.9800 .
C51 H51B 0.9800 .
C51 H51C 0.9800 .
C51A H49A 1.5791 .
C51A H51D 0.9800 .
C51A H51E 0.9800 .
C51A H51F 0.9800 .
C52 C53 1.530(5) .
C52 C54 1.530(5) .
C52 H52A 1.0000 .
C53 H53A 0.9800 .
C53 H53B 0.9800 .
C53 H53C 0.9800 .
C54 H54A 0.9800 .
C54 H54B 0.9800 .
C54 H54C 0.9800 .
C55 C56 1.520(5) .
C55 C57 1.537(5) .
C55 H55A 1.0000 .
C56 H56A 0.9800 .
C56 H56B 0.9800 .
C56 H56C 0.9800 .
C57 H57A 0.9800 .
C57 H57B 0.9800 .
C57 H57C 0.9800 .
C58 C59 1.508(5) .
C58 H58A 0.9800 .
C58 H58B 0.9800 .
C58 H58C 0.9800 .
C59 C60 1.505(5) .
C59 H59A 1.0000 .
C60 H60A 0.9800 .
C60 H60B 0.9800 .
C60 H60C 0.9800 .
C61 C62 1.350(6) .
C61 C66 1.391(6) .
C61 C67 1.527(6) .
C62 C63 1.367(6) .
C62 H62A 0.9500 .
C63 C64 1.371(5) .
C63 H63A 0.9500 .
C64 C65 1.385(6) .
C64 H64A 0.9500 .
C65 C66 1.421(6) .
C65 H65A 0.9500 .
C66 H66A 0.9500 .
C67 H67A 0.9800 .
C67 H67B 0.9800 .
C67 H67C 0.9800 .
C68 C73 1.365(6) .
C68 C69 1.389(6) .
C68 C74 1.513(6) .
C69 C70 1.359(7) .
C69 H69A 0.9500 .
C70 C71 1.374(8) .
C70 H70A 0.9500 .
C71 C72 1.376(8) .
C71 H71A 0.9500 .
C72 C73 1.367(7) .
C72 H72A 0.9500 .
C73 H73A 0.9500 .
C74 H74A 0.9800 .
C74 H74B 0.9800 .
C74 H74C 0.9800 .
